data_7026038
loop_
_publ_author_name
'Cooper, Oliver J.'
'McMaster, Jonathan'
'Lewis, William'
'Blake, Alexander J.'
'Liddle, Stephen T.'

_publ_section_title
;
 Synthesis and structure of [U{C(PPh2NMes)2}2] (Mes = 2,4,6-Me3C6H2): A
 homoleptic uranium bis(carbene) complex with two formal U&#xE001;C double
 bonds
;
_journal_issue 21
_journal_name_full 'Dalton Transactions'
_journal_page_first 5074
_journal_paper_doi 10.1039/c0dt00152j
_journal_volume 39
_journal_year 2010
_chemical_formula_moiety 'C86 H84 N4 P4 U, 4 C7 H8'
_chemical_formula_sum 'C114 H116 N4 P4 U'
_chemical_formula_weight 1904.02
_chemical_name_systematic
;
?
;
_space_group_IT_number 2
_symmetry_cell_setting triclinic
_symmetry_space_group_name_Hall '-P 1'
_symmetry_space_group_name_H-M 'P -1'
_atom_sites_solution_hydrogens 'geom, Me from difmap'
_atom_sites_solution_primary direct
_atom_sites_solution_secondary difmap
_audit_creation_method SHELXL-97
_cell_angle_alpha 70.551(2)
_cell_angle_beta 75.047(3)
_cell_angle_gamma 77.427(3)
_cell_formula_units_Z 2
_cell_length_a 14.839(2)
_cell_length_b 15.329(2)
_cell_length_c 21.677(3)
_cell_measurement_reflns_used 5991
_cell_measurement_temperature 150(2)
_cell_measurement_theta_max 27.508
_cell_measurement_theta_min 2.336
_cell_volume 4444.8(10)
_computing_cell_refinement 'Bruker SAINT version 6.36a (Bruker, 2000)'
_computing_data_collection 'Bruker SMART version 5.625 (Bruker, 2001)'
_computing_data_reduction 'Bruker SAINT; Bruker SHELXTL (Bruker, 2001)'
_computing_molecular_graphics 'Bruker SHELXTL'
_computing_publication_material 'enCIFer(Allen et al.,2004);PLATON(Spek,2003)'
_computing_structure_refinement 'SHELXL-97 (Sheldrick, 1997)'
_computing_structure_solution 'Bruker SHELXTL'
_diffrn_ambient_temperature 150(2)
_diffrn_measured_fraction_theta_full 0.995
_diffrn_measured_fraction_theta_max 0.995
_diffrn_measurement_device_type 'Bruker SMART APEX CCD diffractometer'
_diffrn_measurement_method '\w rotation with narrow frames'
_diffrn_radiation_monochromator graphite
_diffrn_radiation_source 'normal-focus sealed tube'
_diffrn_radiation_type MoK\a
_diffrn_radiation_wavelength 0.71073
_diffrn_reflns_av_R_equivalents 0.0000
_diffrn_reflns_av_sigmaI/netI 0.1012
_diffrn_reflns_limit_h_max 17
_diffrn_reflns_limit_h_min -17
_diffrn_reflns_limit_k_max 18
_diffrn_reflns_limit_k_min -18
_diffrn_reflns_limit_l_max 25
_diffrn_reflns_limit_l_min -25
_diffrn_reflns_number 15572
_diffrn_reflns_theta_full 25.00
_diffrn_reflns_theta_max 25.00
_diffrn_reflns_theta_min 1.87
_diffrn_standards_decay_% 0
_diffrn_standards_number 0
_exptl_absorpt_coefficient_mu 1.953
_exptl_absorpt_correction_T_max 0.4305
_exptl_absorpt_correction_T_min 0.3483
_exptl_absorpt_correction_type multi-scan
_exptl_absorpt_process_details '(SADABS; Bruker, 2001)'
_exptl_crystal_colour yellow
_exptl_crystal_density_diffrn 1.423
_exptl_crystal_density_method 'not measured'
_exptl_crystal_description tablet
_exptl_crystal_F_000 1960
_exptl_crystal_size_max 0.07
_exptl_crystal_size_mid 0.06
_exptl_crystal_size_min 0.03
_refine_diff_density_max 6.471
_refine_diff_density_min -2.718
_refine_diff_density_rms 0.200
_refine_ls_extinction_method none
_refine_ls_goodness_of_fit_ref 1.024
_refine_ls_hydrogen_treatment constr
_refine_ls_matrix_type full
_refine_ls_number_parameters 869
_refine_ls_number_reflns 15572
_refine_ls_number_restraints 48
_refine_ls_restrained_S_all 1.022
_refine_ls_R_factor_all 0.0881
_refine_ls_R_factor_gt 0.0742
_refine_ls_shift/su_max 0.001
_refine_ls_shift/su_mean 0.000
_refine_ls_structure_factor_coef Fsqd
_refine_ls_weighting_details 'calc w=1/[\s^2^(Fo^2^)+(0.1306P)^2^+0.0000P] where P=(Fo^2^+2Fc^2^)/3'
_refine_ls_weighting_scheme calc
_refine_ls_wR_factor_gt 0.1892
_refine_ls_wR_factor_ref 0.1984
_reflns_number_gt 12667
_reflns_number_total 15572
_reflns_threshold_expression I>2\s(I)
_cod_data_source_file c0dt00152j.txt
_cod_data_source_block uojcla
_cod_original_cell_volume 4444.8(12)
_cod_database_code 7026038

loop_
_symmetry_equiv_pos_as_xyz
'x, y, z'
'-x, -y, -z'

loop_
_atom_site_label
_atom_site_type_symbol
_atom_site_fract_x
_atom_site_fract_y
_atom_site_fract_z
_atom_site_U_iso_or_equiv
_atom_site_adp_type
_atom_site_occupancy
_atom_site_symmetry_multiplicity
_atom_site_calc_flag
_atom_site_refinement_flags
U1 U 0.23928(2) 0.61994(2) 0.726449(16) 0.01519(12) Uani 1 1 d .
C1 C 0.1216(6) 0.5743(6) 0.8278(4) 0.0167(18) Uani 1 1 d .
P1 P 0.10801(16) 0.66965(16) 0.85220(11) 0.0182(5) Uani 1 1 d .
C2 C -0.0133(7) 0.7200(7) 0.8813(4) 0.022(2) Uani 1 1 d .
C3 C -0.0773(6) 0.6573(7) 0.9192(5) 0.023(2) Uani 1 1 d .
H3A H -0.0557 0.5921 0.9288 0.028 Uiso 1 1 calc R
C4 C -0.1703(7) 0.6872(8) 0.9430(5) 0.034(2) Uani 1 1 d .
H4A H -0.2115 0.6432 0.9699 0.040 Uiso 1 1 calc R
C5 C -0.2030(7) 0.7817(8) 0.9275(5) 0.037(3) Uani 1 1 d .
H5A H -0.2678 0.8030 0.9418 0.044 Uiso 1 1 calc R
C6 C -0.1412(7) 0.8457(7) 0.8909(5) 0.031(2) Uani 1 1 d .
H6A H -0.1636 0.9108 0.8807 0.038 Uiso 1 1 calc R
C7 C -0.0473(7) 0.8149(7) 0.8693(5) 0.024(2) Uani 1 1 d .
H7A H -0.0052 0.8593 0.8459 0.028 Uiso 1 1 calc R
C8 C 0.1562(6) 0.6427(7) 0.9272(5) 0.023(2) Uani 1 1 d .
C9 C 0.2203(6) 0.5632(7) 0.9442(4) 0.0216(19) Uani 1 1 d .
H9A H 0.2340 0.5193 0.9196 0.026 Uiso 1 1 calc R
C10 C 0.2643(7) 0.5469(8) 0.9961(5) 0.031(2) Uani 1 1 d .
H10A H 0.3086 0.4921 1.0070 0.037 Uiso 1 1 calc R
C11 C 0.2446(7) 0.6104(8) 1.0334(5) 0.032(2) Uani 1 1 d .
H11A H 0.2755 0.5997 1.0691 0.039 Uiso 1 1 calc R
C12 C 0.1788(7) 0.6895(8) 1.0168(5) 0.035(3) Uani 1 1 d .
H12A H 0.1641 0.7332 1.0416 0.042 Uiso 1 1 calc R
C13 C 0.1349(7) 0.7053(8) 0.9651(5) 0.033(2) Uani 1 1 d .
H13A H 0.0895 0.7594 0.9548 0.039 Uiso 1 1 calc R
N1 N 0.1703(5) 0.7382(6) 0.7886(4) 0.0221(17) Uani 1 1 d .
C14 C 0.1869(6) 0.8308(6) 0.7817(5) 0.022(2) Uani 1 1 d .
C15 C 0.1358(7) 0.9086(6) 0.7431(5) 0.025(2) Uani 1 1 d .
C16 C 0.1520(8) 0.9994(8) 0.7370(5) 0.037(3) Uani 1 1 d .
H16A H 0.1164 1.0521 0.7116 0.045 Uiso 1 1 calc R
C17 C 0.2176(8) 1.0142(8) 0.7666(6) 0.036(3) Uani 1 1 d .
C18 C 0.2688(8) 0.9352(7) 0.8013(5) 0.031(2) Uani 1 1 d .
H18A H 0.3156 0.9437 0.8207 0.037 Uiso 1 1 calc R
C19 C 0.2573(7) 0.8437(7) 0.8102(5) 0.026(2) Uani 1 1 d .
C20 C 0.0646(7) 0.9002(7) 0.7073(5) 0.031(2) Uani 1 1 d .
H20A H 0.0937 0.8579 0.6800 0.047 Uiso 1 1 calc R
H20B H 0.0438 0.9620 0.6786 0.047 Uiso 1 1 calc R
H20C H 0.0103 0.8753 0.7402 0.047 Uiso 1 1 calc R
C21 C 0.2350(11) 1.1095(8) 0.7603(8) 0.064(4) Uani 1 1 d .
H21A H 0.2624 1.1064 0.7976 0.097 Uiso 1 1 calc R
H21B H 0.1752 1.1521 0.7610 0.097 Uiso 1 1 calc R
H21C H 0.2787 1.1324 0.7181 0.097 Uiso 1 1 calc R
C22 C 0.3247(8) 0.7644(8) 0.8443(6) 0.036(3) Uani 1 1 d .
H22A H 0.3888 0.7805 0.8284 0.054 Uiso 1 1 calc R
H22B H 0.3226 0.7075 0.8339 0.054 Uiso 1 1 calc R
H22C H 0.3064 0.7539 0.8927 0.054 Uiso 1 1 calc R
P2 P 0.05603(16) 0.53245(16) 0.79380(11) 0.0173(5) Uani 1 1 d .
C23 C -0.0633(6) 0.5934(6) 0.7921(4) 0.0190(19) Uani 1 1 d .
C24 C -0.1437(6) 0.5470(7) 0.8220(5) 0.027(2) Uani 1 1 d .
H24A H -0.1373 0.4819 0.8445 0.033 Uiso 1 1 calc R
C25 C -0.2327(7) 0.6000(9) 0.8173(6) 0.041(3) Uani 1 1 d .
H25A H -0.2868 0.5691 0.8361 0.049 Uiso 1 1 calc R
C26 C -0.2447(7) 0.6931(8) 0.7870(6) 0.035(3) Uani 1 1 d .
H26A H -0.3063 0.7266 0.7850 0.043 Uiso 1 1 calc R
C27 C -0.1663(8) 0.7398(8) 0.7587(5) 0.038(3) Uani 1 1 d .
H27A H -0.1743 0.8052 0.7371 0.045 Uiso 1 1 calc R
C28 C -0.0758(7) 0.6900(7) 0.7622(5) 0.025(2) Uani 1 1 d .
H28A H -0.0225 0.7222 0.7441 0.030 Uiso 1 1 calc R
C29 C 0.0424(6) 0.4104(7) 0.8383(5) 0.0225(14) Uani 1 1 d U
C30 C 0.0757(6) 0.3713(7) 0.8974(5) 0.0255(15) Uani 1 1 d U
H30A H 0.0979 0.4090 0.9157 0.031 Uiso 1 1 calc R
C31 C 0.0760(7) 0.2754(7) 0.9295(5) 0.0298(15) Uani 1 1 d U
H31A H 0.0965 0.2483 0.9707 0.036 Uiso 1 1 calc R
C32 C 0.0470(7) 0.2201(7) 0.9019(5) 0.0310(16) Uani 1 1 d U
H32A H 0.0513 0.1545 0.9224 0.037 Uiso 1 1 calc R
C33 C 0.0109(7) 0.2614(7) 0.8434(5) 0.0289(15) Uani 1 1 d U
H33A H -0.0122 0.2243 0.8252 0.035 Uiso 1 1 calc R
C34 C 0.0092(6) 0.3542(7) 0.8130(5) 0.0224(14) Uani 1 1 d U
H34A H -0.0153 0.3817 0.7733 0.027 Uiso 1 1 calc R
N2 N 0.1179(5) 0.5429(5) 0.7162(4) 0.0177(16) Uani 1 1 d .
C35 C 0.1017(6) 0.4930(7) 0.6763(5) 0.025(2) Uani 1 1 d .
C36 C 0.1585(6) 0.4052(7) 0.6755(5) 0.024(2) Uani 1 1 d .
C37 C 0.1406(7) 0.3562(7) 0.6369(4) 0.026(2) Uani 1 1 d .
H37A H 0.1780 0.2973 0.6373 0.031 Uiso 1 1 calc R
C38 C 0.0741(7) 0.3863(8) 0.5991(5) 0.032(2) Uani 1 1 d .
C39 C 0.0189(7) 0.4726(7) 0.6011(5) 0.027(2) Uani 1 1 d .
H39A H -0.0297 0.4960 0.5760 0.033 Uiso 1 1 calc R
C40 C 0.0325(6) 0.5241(6) 0.6380(4) 0.0196(19) Uani 1 1 d .
C41 C 0.2323(6) 0.3654(7) 0.7154(5) 0.026(2) Uani 1 1 d .
H41A H 0.2691 0.3097 0.7038 0.040 Uiso 1 1 calc R
H41B H 0.2029 0.3482 0.7630 0.040 Uiso 1 1 calc R
H41C H 0.2739 0.4119 0.7061 0.040 Uiso 1 1 calc R
C42 C 0.0615(9) 0.3315(8) 0.5565(6) 0.042(3) Uani 1 1 d .
H42A H 0.0909 0.2665 0.5723 0.063 Uiso 1 1 calc R
H42B H 0.0912 0.3591 0.5100 0.063 Uiso 1 1 calc R
H42C H -0.0059 0.3331 0.5597 0.063 Uiso 1 1 calc R
C43 C -0.0321(7) 0.6176(7) 0.6339(5) 0.028(2) Uani 1 1 d .
H43A H -0.0392 0.6487 0.5876 0.042 Uiso 1 1 calc R
H43B H -0.0045 0.6574 0.6491 0.042 Uiso 1 1 calc R
H43C H -0.0941 0.6065 0.6624 0.042 Uiso 1 1 calc R
C44 C 0.3670(6) 0.5691(6) 0.6431(4) 0.0184(19) Uani 1 1 d .
P3 P 0.44406(15) 0.52304(16) 0.69387(11) 0.0170(5) Uani 1 1 d .
C45 C 0.5513(6) 0.5766(6) 0.6702(4) 0.0209(19) Uani 1 1 d .
C46 C 0.6409(6) 0.5284(7) 0.6607(5) 0.025(2) Uani 1 1 d .
H46A H 0.6498 0.4630 0.6667 0.029 Uiso 1 1 calc R
C47 C 0.7187(7) 0.5753(7) 0.6423(5) 0.030(2) Uani 1 1 d .
H47A H 0.7804 0.5411 0.6369 0.035 Uiso 1 1 calc R
C48 C 0.7077(7) 0.6698(8) 0.6317(5) 0.033(2) Uani 1 1 d .
H48A H 0.7616 0.7006 0.6194 0.040 Uiso 1 1 calc R
C49 C 0.6172(7) 0.7212(7) 0.6392(5) 0.031(2) Uani 1 1 d .
H49A H 0.6091 0.7870 0.6310 0.037 Uiso 1 1 calc R
C50 C 0.5398(7) 0.6747(7) 0.6586(5) 0.025(2) Uani 1 1 d .
H50A H 0.4781 0.7089 0.6642 0.030 Uiso 1 1 calc R
C51 C 0.4868(6) 0.4003(6) 0.7000(4) 0.0197(19) Uani 1 1 d .
C52 C 0.5338(6) 0.3410(7) 0.7488(5) 0.024(2) Uani 1 1 d .
H52A H 0.5490 0.3652 0.7794 0.029 Uiso 1 1 calc R
C53 C 0.5595(7) 0.2463(7) 0.7541(5) 0.029(2) Uani 1 1 d .
H53A H 0.5941 0.2067 0.7869 0.035 Uiso 1 1 calc R
C54 C 0.5350(8) 0.2104(7) 0.7119(6) 0.036(3) Uani 1 1 d .
H54A H 0.5501 0.1453 0.7168 0.044 Uiso 1 1 calc R
C55 C 0.4878(7) 0.2690(7) 0.6615(5) 0.028(2) Uani 1 1 d .
H55A H 0.4719 0.2436 0.6320 0.033 Uiso 1 1 calc R
C56 C 0.4642(6) 0.3631(7) 0.6546(5) 0.023(2) Uani 1 1 d .
H56A H 0.4331 0.4030 0.6198 0.027 Uiso 1 1 calc R
N3 N 0.3809(5) 0.5338(5) 0.7671(4) 0.0185(16) Uani 1 1 d .
C57 C 0.4123(6) 0.4836(7) 0.8286(5) 0.023(2) Uani 1 1 d .
C58 C 0.3791(6) 0.3983(6) 0.8690(5) 0.022(2) Uani 1 1 d .
C59 C 0.4103(6) 0.3514(7) 0.9273(5) 0.028(2) Uani 1 1 d .
H59A H 0.3874 0.2942 0.9534 0.034 Uiso 1 1 calc R
C60 C 0.4730(7) 0.3814(8) 0.9509(5) 0.030(2) Uani 1 1 d .
C61 C 0.5042(7) 0.4642(7) 0.9116(5) 0.028(2) Uani 1 1 d .
H61A H 0.5475 0.4871 0.9258 0.034 Uiso 1 1 calc R
C62 C 0.4755(6) 0.5169(6) 0.8513(4) 0.0204(19) Uani 1 1 d .
C63 C 0.3132(7) 0.3592(8) 0.8477(5) 0.031(2) Uani 1 1 d .
H63A H 0.2564 0.4049 0.8413 0.047 Uiso 1 1 calc R
H63B H 0.2959 0.3017 0.8821 0.047 Uiso 1 1 calc R
H63C H 0.3439 0.3451 0.8056 0.047 Uiso 1 1 calc R
C64 C 0.5014(9) 0.3245(9) 1.0165(6) 0.050(3) Uani 1 1 d .
H64A H 0.5253 0.2600 1.0157 0.075 Uiso 1 1 calc R
H64B H 0.4465 0.3250 1.0531 0.075 Uiso 1 1 calc R
H64C H 0.5508 0.3516 1.0233 0.075 Uiso 1 1 calc R
C65 C 0.5138(7) 0.6063(7) 0.8141(5) 0.030(2) Uani 1 1 d .
H65A H 0.5221 0.6353 0.8458 0.046 Uiso 1 1 calc R
H65B H 0.4697 0.6487 0.7867 0.046 Uiso 1 1 calc R
H65C H 0.5748 0.5936 0.7852 0.046 Uiso 1 1 calc R
P4 P 0.35489(16) 0.66921(16) 0.58026(11) 0.0173(5) Uani 1 1 d .
C66 C 0.4629(6) 0.7155(6) 0.5288(4) 0.0200(19) Uani 1 1 d .
C67 C 0.5435(6) 0.6510(7) 0.5159(4) 0.023(2) Uani 1 1 d .
H67A H 0.5396 0.5861 0.5339 0.028 Uiso 1 1 calc R
C68 C 0.6276(7) 0.6791(7) 0.4783(5) 0.027(2) Uani 1 1 d .
H68A H 0.6798 0.6344 0.4680 0.032 Uiso 1 1 calc R
C69 C 0.6352(7) 0.7742(7) 0.4554(5) 0.030(2) Uani 1 1 d .
H69A H 0.6944 0.7944 0.4328 0.036 Uiso 1 1 calc R
C70 C 0.5564(7) 0.8388(7) 0.4657(5) 0.029(2) Uani 1 1 d .
H70A H 0.5610 0.9037 0.4480 0.035 Uiso 1 1 calc R
C71 C 0.4694(6) 0.8099(7) 0.5019(5) 0.025(2) Uani 1 1 d .
H71A H 0.4154 0.8549 0.5079 0.031 Uiso 1 1 calc R
C72 C 0.3074(6) 0.6512(7) 0.5161(5) 0.024(2) Uani 1 1 d .
C73 C 0.3073(7) 0.7187(8) 0.4541(5) 0.033(2) Uani 1 1 d .
H73A H 0.3379 0.7717 0.4437 0.039 Uiso 1 1 calc R
C74 C 0.2644(8) 0.7104(8) 0.4081(5) 0.035(3) Uani 1 1 d .
H74A H 0.2647 0.7572 0.3663 0.042 Uiso 1 1 calc R
C75 C 0.2195(7) 0.6315(8) 0.4235(5) 0.032(2) Uani 1 1 d .
H75A H 0.1879 0.6255 0.3925 0.039 Uiso 1 1 calc R
C76 C 0.2218(7) 0.5629(8) 0.4838(5) 0.031(2) Uani 1 1 d .
H76A H 0.1936 0.5086 0.4934 0.037 Uiso 1 1 calc R
C77 C 0.2650(7) 0.5727(7) 0.5305(5) 0.028(2) Uani 1 1 d .
H77A H 0.2655 0.5256 0.5722 0.034 Uiso 1 1 calc R
N4 N 0.2785(5) 0.7407(5) 0.6177(4) 0.0194(16) Uani 1 1 d .
C78 C 0.2430(7) 0.8346(7) 0.5864(5) 0.024(2) Uani 1 1 d .
C79 C 0.2814(6) 0.9085(6) 0.5915(4) 0.0210(19) Uani 1 1 d .
C80 C 0.2495(7) 0.9994(7) 0.5588(5) 0.032(2) Uani 1 1 d .
H80A H 0.2750 1.0485 0.5630 0.038 Uiso 1 1 calc R
C81 C 0.1810(7) 1.0225(7) 0.5199(5) 0.030(2) Uani 1 1 d .
C82 C 0.1395(6) 0.9496(8) 0.5197(5) 0.032(2) Uani 1 1 d .
H82A H 0.0897 0.9638 0.4963 0.038 Uiso 1 1 calc R
C83 C 0.1685(7) 0.8554(7) 0.5531(5) 0.028(2) Uani 1 1 d .
C84 C 0.3525(7) 0.8907(7) 0.6339(5) 0.028(2) Uani 1 1 d .
H84A H 0.3573 0.9494 0.6408 0.041 Uiso 1 1 calc R
H84B H 0.4140 0.8655 0.6115 0.041 Uiso 1 1 calc R
H84C H 0.3326 0.8455 0.6772 0.041 Uiso 1 1 calc R
C85 C 0.1518(9) 1.1228(8) 0.4823(7) 0.051(3) Uani 1 1 d .
H85A H 0.1811 1.1640 0.4950 0.076 Uiso 1 1 calc R
H85B H 0.0831 1.1382 0.4934 0.076 Uiso 1 1 calc R
H85C H 0.1723 1.1314 0.4342 0.076 Uiso 1 1 calc R
C86 C 0.1120(7) 0.7839(8) 0.5548(5) 0.032(2) Uani 1 1 d .
H86A H 0.1382 0.7218 0.5802 0.049 Uiso 1 1 calc R
H86B H 0.1147 0.7842 0.5091 0.049 Uiso 1 1 calc R
H86C H 0.0463 0.7992 0.5762 0.049 Uiso 1 1 calc R

loop_
_atom_site_aniso_label
_atom_site_aniso_U_11
_atom_site_aniso_U_22
_atom_site_aniso_U_33
_atom_site_aniso_U_23
_atom_site_aniso_U_13
_atom_site_aniso_U_12
U1 0.01358(17) 0.01638(18) 0.01606(17) -0.00538(13) -0.00315(11) -0.00192(12)
C1 0.014(4) 0.023(5) 0.010(4) -0.003(4) 0.001(3) -0.003(4)
P1 0.0174(11) 0.0198(12) 0.0186(11) -0.0076(10) -0.0039(9) -0.0016(9)
C2 0.026(5) 0.027(5) 0.015(4) -0.009(4) -0.005(4) -0.002(4)
C3 0.022(5) 0.019(5) 0.031(5) -0.017(4) 0.003(4) -0.003(4)
C4 0.020(5) 0.047(7) 0.037(6) -0.019(5) -0.002(4) -0.007(5)
C5 0.024(5) 0.045(7) 0.033(6) -0.011(5) 0.006(5) -0.005(5)
C6 0.031(6) 0.031(6) 0.026(5) -0.007(5) -0.007(4) 0.006(5)
C7 0.028(5) 0.023(5) 0.020(5) -0.005(4) -0.003(4) -0.007(4)
C8 0.021(5) 0.022(5) 0.025(5) -0.005(4) -0.002(4) -0.009(4)
C9 0.022(5) 0.024(5) 0.021(5) -0.011(4) -0.005(4) -0.002(4)
C10 0.026(5) 0.035(6) 0.030(6) -0.007(5) -0.009(4) -0.003(4)
C11 0.021(5) 0.050(7) 0.022(5) -0.006(5) -0.008(4) 0.001(5)
C12 0.035(6) 0.042(7) 0.034(6) -0.027(5) 0.003(5) -0.003(5)
C13 0.030(6) 0.044(7) 0.029(6) -0.020(5) -0.010(4) 0.003(5)
N1 0.019(4) 0.025(4) 0.023(4) -0.009(3) -0.001(3) -0.005(3)
C14 0.019(5) 0.020(5) 0.026(5) -0.015(4) 0.005(4) 0.000(4)
C15 0.032(5) 0.017(5) 0.025(5) -0.003(4) -0.006(4) -0.005(4)
C16 0.041(6) 0.029(6) 0.034(6) -0.007(5) 0.003(5) -0.003(5)
C17 0.037(6) 0.029(6) 0.043(6) -0.015(5) 0.002(5) -0.012(5)
C18 0.041(6) 0.031(6) 0.028(5) -0.017(5) 0.001(5) -0.018(5)
C19 0.027(5) 0.030(6) 0.022(5) -0.010(4) 0.002(4) -0.008(4)
C20 0.027(5) 0.027(6) 0.034(6) -0.001(5) -0.004(4) -0.007(4)
C21 0.085(11) 0.024(7) 0.082(11) -0.013(7) -0.012(9) -0.014(7)
C22 0.035(6) 0.032(6) 0.044(7) -0.016(5) -0.003(5) -0.009(5)
P2 0.0170(11) 0.0187(12) 0.0179(11) -0.0063(9) -0.0052(9) -0.0025(9)
C23 0.016(4) 0.024(5) 0.018(4) -0.006(4) -0.004(4) -0.004(4)
C24 0.020(5) 0.024(5) 0.040(6) -0.018(5) -0.001(4) 0.000(4)
C25 0.024(5) 0.055(8) 0.039(6) -0.015(6) -0.007(5) 0.003(5)
C26 0.026(6) 0.043(7) 0.044(7) -0.026(6) -0.020(5) 0.017(5)
C27 0.041(7) 0.034(6) 0.037(6) -0.016(5) -0.017(5) 0.017(5)
C28 0.019(5) 0.030(6) 0.029(5) -0.018(4) -0.006(4) 0.003(4)
C29 0.019(3) 0.027(3) 0.021(3) -0.010(3) 0.001(3) -0.005(3)
C30 0.024(3) 0.029(3) 0.024(3) -0.009(3) -0.002(3) -0.006(3)
C31 0.030(3) 0.029(3) 0.028(3) -0.007(3) -0.004(3) -0.004(3)
C32 0.032(4) 0.027(3) 0.032(3) -0.007(3) -0.003(3) -0.005(3)
C33 0.028(3) 0.028(3) 0.030(3) -0.010(3) -0.002(3) -0.005(3)
C34 0.016(3) 0.027(3) 0.023(3) -0.009(3) 0.003(3) -0.005(3)
N2 0.015(4) 0.025(4) 0.018(4) -0.009(3) -0.006(3) -0.006(3)
C35 0.021(5) 0.025(5) 0.029(5) -0.013(4) 0.004(4) -0.007(4)
C36 0.018(5) 0.031(6) 0.022(5) -0.008(4) 0.001(4) -0.008(4)
C37 0.043(6) 0.019(5) 0.018(5) -0.009(4) 0.001(4) -0.012(4)
C38 0.039(6) 0.043(7) 0.023(5) -0.021(5) 0.006(4) -0.017(5)
C39 0.035(6) 0.035(6) 0.016(5) -0.010(4) -0.006(4) -0.009(5)
C40 0.016(4) 0.017(5) 0.019(4) 0.001(4) -0.002(4) -0.001(4)
C41 0.017(5) 0.037(6) 0.030(5) -0.013(5) -0.006(4) -0.006(4)
C42 0.061(8) 0.033(6) 0.046(7) -0.022(5) -0.027(6) 0.002(6)
C43 0.024(5) 0.039(6) 0.028(5) -0.013(5) -0.010(4) -0.006(4)
C44 0.029(5) 0.013(4) 0.012(4) -0.002(3) -0.005(4) -0.003(4)
P3 0.0144(11) 0.0209(12) 0.0175(11) -0.0071(9) -0.0054(9) -0.0014(9)
C45 0.025(5) 0.017(5) 0.021(5) -0.001(4) -0.009(4) -0.005(4)
C46 0.019(5) 0.029(5) 0.026(5) -0.010(4) -0.003(4) -0.002(4)
C47 0.025(5) 0.031(6) 0.034(6) -0.006(5) -0.012(4) -0.007(4)
C48 0.026(5) 0.042(7) 0.034(6) -0.004(5) -0.003(4) -0.024(5)
C49 0.041(6) 0.024(5) 0.029(5) -0.009(4) -0.009(5) -0.002(5)
C50 0.019(5) 0.034(6) 0.028(5) -0.012(4) -0.009(4) -0.008(4)
C51 0.019(4) 0.015(5) 0.023(5) -0.004(4) -0.002(4) -0.006(4)
C52 0.024(5) 0.021(5) 0.032(5) -0.012(4) -0.006(4) -0.003(4)
C53 0.024(5) 0.032(6) 0.036(6) -0.011(5) -0.015(4) 0.001(4)
C54 0.045(7) 0.014(5) 0.046(7) -0.009(5) -0.008(5) 0.003(5)
C55 0.023(5) 0.025(5) 0.039(6) -0.018(5) -0.008(4) 0.005(4)
C56 0.019(5) 0.029(5) 0.021(5) -0.012(4) -0.004(4) 0.004(4)
N3 0.017(4) 0.019(4) 0.018(4) -0.005(3) -0.004(3) 0.003(3)
C57 0.021(5) 0.027(5) 0.020(5) -0.012(4) 0.000(4) 0.005(4)
C58 0.016(4) 0.020(5) 0.027(5) -0.008(4) -0.001(4) 0.002(4)
C59 0.018(5) 0.033(6) 0.027(5) -0.007(4) -0.010(4) 0.012(4)
C60 0.020(5) 0.046(7) 0.025(5) -0.016(5) -0.011(4) 0.010(5)
C61 0.034(6) 0.033(6) 0.021(5) -0.009(4) -0.013(4) -0.002(4)
C62 0.016(4) 0.025(5) 0.022(5) -0.013(4) -0.003(4) 0.002(4)
C63 0.029(5) 0.036(6) 0.026(5) -0.005(5) -0.005(4) -0.007(5)
C64 0.053(8) 0.047(8) 0.037(7) -0.001(6) -0.009(6) 0.001(6)
C65 0.028(5) 0.040(6) 0.025(5) -0.016(5) -0.009(4) 0.007(5)
P4 0.0169(11) 0.0177(12) 0.0168(11) -0.0044(9) -0.0032(9) -0.0027(9)
C66 0.020(5) 0.025(5) 0.016(4) -0.010(4) -0.002(4) -0.001(4)
C67 0.024(5) 0.025(5) 0.019(5) -0.001(4) -0.006(4) -0.007(4)
C68 0.025(5) 0.029(6) 0.026(5) -0.013(4) -0.004(4) 0.001(4)
C69 0.021(5) 0.038(6) 0.034(6) -0.014(5) 0.005(4) -0.015(4)
C70 0.025(5) 0.033(6) 0.032(5) -0.011(5) 0.004(4) -0.017(5)
C71 0.016(5) 0.034(6) 0.025(5) -0.005(4) -0.004(4) -0.008(4)
C72 0.020(5) 0.024(5) 0.032(5) -0.014(4) -0.011(4) 0.002(4)
C73 0.034(6) 0.044(7) 0.021(5) 0.000(5) -0.008(4) -0.017(5)
C74 0.038(6) 0.044(7) 0.022(5) 0.002(5) -0.018(5) -0.006(5)
C75 0.025(5) 0.047(7) 0.033(6) -0.020(5) -0.013(4) -0.001(5)
C76 0.029(5) 0.040(6) 0.029(6) -0.016(5) -0.003(4) -0.011(5)
C77 0.031(5) 0.031(6) 0.023(5) -0.011(4) 0.001(4) -0.004(4)
N4 0.020(4) 0.011(4) 0.028(4) -0.007(3) -0.006(3) -0.002(3)
C78 0.027(5) 0.020(5) 0.024(5) -0.008(4) -0.006(4) 0.003(4)
C79 0.014(4) 0.021(5) 0.021(5) -0.001(4) 0.006(4) -0.006(4)
C80 0.033(6) 0.028(6) 0.037(6) -0.015(5) -0.005(5) -0.002(4)
C81 0.027(5) 0.020(5) 0.040(6) -0.006(4) -0.008(5) -0.001(4)
C82 0.013(5) 0.045(7) 0.033(6) -0.003(5) -0.009(4) -0.005(4)
C83 0.021(5) 0.031(6) 0.028(5) -0.011(4) -0.004(4) 0.007(4)
C84 0.025(5) 0.019(5) 0.039(6) -0.008(4) -0.002(4) -0.010(4)
C85 0.048(7) 0.037(7) 0.054(8) 0.002(6) -0.018(6) 0.008(6)
C86 0.020(5) 0.036(6) 0.039(6) -0.005(5) -0.012(4) -0.002(4)

loop_
_atom_type_symbol
_atom_type_description
_atom_type_scat_dispersion_real
_atom_type_scat_dispersion_imag
_atom_type_scat_source
C C 0.0033 0.0016 'International Tables Vol C Tables 4.2.6.8 and 6.1.1.4'
H H 0.0000 0.0000 'International Tables Vol C Tables 4.2.6.8 and 6.1.1.4'
N N 0.0061 0.0033 'International Tables Vol C Tables 4.2.6.8 and 6.1.1.4'
P P 0.1023 0.0942 'International Tables Vol C Tables 4.2.6.8 and 6.1.1.4'
U U -9.6767 9.6646 'International Tables Vol C Tables 4.2.6.8 and 6.1.1.4'

loop_
_geom_angle_atom_site_label_1
_geom_angle_atom_site_label_2
_geom_angle_atom_site_label_3
_geom_angle
C1 U1 N3 99.8(3)
C1 U1 C44 147.1(3)
N3 U1 C44 64.8(3)
C1 U1 N2 65.4(3)
N3 U1 N2 122.8(2)
C44 U1 N2 97.4(3)
C1 U1 N4 145.7(3)
N3 U1 N4 111.2(2)
C44 U1 N4 64.1(3)
N2 U1 N4 106.5(2)
C1 U1 N1 62.9(3)
N3 U1 N1 107.2(2)
C44 U1 N1 147.6(3)
N2 U1 N1 111.8(2)
N4 U1 N1 93.4(2)
P1 C1 P2 134.5(5)
P1 C1 U1 97.9(4)
P2 C1 U1 95.7(4)
N1 P1 C1 102.3(4)
N1 P1 C8 110.4(4)
C1 P1 C8 110.9(4)
N1 P1 C2 116.2(4)
C1 P1 C2 116.8(4)
C8 P1 C2 100.4(4)
C7 C2 C3 117.2(9)
C7 C2 P1 125.7(7)
C3 C2 P1 117.2(7)
C4 C3 C2 122.2(9)
C4 C3 H3A 118.9
C2 C3 H3A 118.9
C3 C4 C5 119.3(10)
C3 C4 H4A 120.3
C5 C4 H4A 120.3
C4 C5 C6 119.9(10)
C4 C5 H5A 120.0
C6 C5 H5A 120.0
C7 C6 C5 120.2(10)
C7 C6 H6A 119.9
C5 C6 H6A 119.9
C6 C7 C2 121.1(9)
C6 C7 H7A 119.4
C2 C7 H7A 119.4
C9 C8 C13 118.9(9)
C9 C8 P1 120.0(7)
C13 C8 P1 120.9(7)
C10 C9 C8 120.7(9)
C10 C9 H9A 119.7
C8 C9 H9A 119.7
C9 C10 C11 120.7(10)
C9 C10 H10A 119.7
C11 C10 H10A 119.7
C12 C11 C10 118.3(9)
C12 C11 H11A 120.8
C10 C11 H11A 120.8
C13 C12 C11 120.8(10)
C13 C12 H12A 119.6
C11 C12 H12A 119.6
C12 C13 C8 120.6(10)
C12 C13 H13A 119.7
C8 C13 H13A 119.7
C14 N1 P1 127.7(6)
C14 N1 U1 135.3(6)
P1 N1 U1 96.3(4)
C15 C14 C19 119.8(9)
C15 C14 N1 119.1(8)
C19 C14 N1 121.0(9)
C14 C15 C16 118.7(9)
C14 C15 C20 122.9(9)
C16 C15 C20 118.4(9)
C17 C16 C15 122.7(10)
C17 C16 H16A 118.7
C15 C16 H16A 118.7
C18 C17 C16 116.1(10)
C18 C17 C21 120.9(11)
C16 C17 C21 122.9(12)
C17 C18 C19 125.0(10)
C17 C18 H18A 117.5
C19 C18 H18A 117.5
C18 C19 C14 117.5(9)
C18 C19 C22 118.6(9)
C14 C19 C22 123.7(9)
C15 C20 H20A 109.5
C15 C20 H20B 109.5
H20A C20 H20B 109.5
C15 C20 H20C 109.5
H20A C20 H20C 109.5
H20B C20 H20C 109.5
C17 C21 H21A 109.5
C17 C21 H21B 109.5
H21A C21 H21B 109.5
C17 C21 H21C 109.5
H21A C21 H21C 109.5
H21B C21 H21C 109.5
C19 C22 H22A 109.5
C19 C22 H22B 109.5
H22A C22 H22B 109.5
C19 C22 H22C 109.5
H22A C22 H22C 109.5
H22B C22 H22C 109.5
N2 P2 C1 103.3(4)
N2 P2 C23 110.4(4)
C1 P2 C23 115.5(4)
N2 P2 C29 110.6(4)
C1 P2 C29 112.1(4)
C23 P2 C29 105.1(4)
C28 C23 C24 119.2(8)
C28 C23 P2 118.4(7)
C24 C23 P2 122.4(7)
C25 C24 C23 118.1(10)
C25 C24 H24A 120.9
C23 C24 H24A 120.9
C26 C25 C24 122.7(11)
C26 C25 H25A 118.7
C24 C25 H25A 118.7
C25 C26 C27 119.7(10)
C25 C26 H26A 120.2
C27 C26 H26A 120.2
C26 C27 C28 119.8(10)
C26 C27 H27A 120.1
C28 C27 H27A 120.1
C23 C28 C27 120.5(10)
C23 C28 H28A 119.8
C27 C28 H28A 119.8
C34 C29 C30 119.6(9)
C34 C29 P2 123.3(7)
C30 C29 P2 116.9(7)
C29 C30 C31 118.8(9)
C29 C30 H30A 120.6
C31 C30 H30A 120.6
C32 C31 C30 120.7(10)
C32 C31 H31A 119.6
C30 C31 H31A 119.6
C31 C32 C33 119.5(10)
C31 C32 H32A 120.3
C33 C32 H32A 120.3
C34 C33 C32 119.7(10)
C34 C33 H33A 120.1
C32 C33 H33A 120.1
C33 C34 C29 121.6(9)
C33 C34 H34A 119.2
C29 C34 H34A 119.2
C35 N2 P2 121.3(6)
C35 N2 U1 141.0(6)
P2 N2 U1 95.4(3)
C40 C35 N2 123.8(8)
C40 C35 C36 117.3(9)
N2 C35 C36 118.9(8)
C37 C36 C35 118.1(9)
C37 C36 C41 120.5(9)
C35 C36 C41 121.3(9)
C38 C37 C36 124.9(10)
C38 C37 H37A 117.5
C36 C37 H37A 117.5
C37 C38 C39 115.8(9)
C37 C38 C42 122.0(10)
C39 C38 C42 122.2(10)
C40 C39 C38 122.2(9)
C40 C39 H39A 118.9
C38 C39 H39A 118.9
C39 C40 C35 121.6(9)
C39 C40 C43 116.0(8)
C35 C40 C43 122.4(8)
C36 C41 H41A 109.5
C36 C41 H41B 109.5
H41A C41 H41B 109.5
C36 C41 H41C 109.5
H41A C41 H41C 109.5
H41B C41 H41C 109.5
C38 C42 H42A 109.5
C38 C42 H42B 109.5
H42A C42 H42B 109.5
C38 C42 H42C 109.5
H42A C42 H42C 109.5
H42B C42 H42C 109.5
C40 C43 H43A 109.5
C40 C43 H43B 109.5
H43A C43 H43B 109.5
C40 C43 H43C 109.5
H43A C43 H43C 109.5
H43B C43 H43C 109.5
P3 C44 P4 133.6(6)
P3 C44 U1 95.4(4)
P4 C44 U1 96.1(4)
N3 P3 C44 103.2(4)
N3 P3 C51 110.2(4)
C44 P3 C51 111.8(4)
N3 P3 C45 111.2(4)
C44 P3 C45 116.3(4)
C51 P3 C45 104.2(4)
C46 C45 C50 118.9(9)
C46 C45 P3 124.0(7)
C50 C45 P3 117.0(7)
C45 C46 C47 120.0(9)
C45 C46 H46A 120.0
C47 C46 H46A 120.0
C48 C47 C46 121.1(10)
C48 C47 H47A 119.4
C46 C47 H47A 119.4
C47 C48 C49 120.1(9)
C47 C48 H48A 120.0
C49 C48 H48A 120.0
C50 C49 C48 119.0(9)
C50 C49 H49A 120.5
C48 C49 H49A 120.5
C49 C50 C45 120.9(9)
C49 C50 H50A 119.6
C45 C50 H50A 119.6
C52 C51 C56 118.9(8)
C52 C51 P3 123.2(7)
C56 C51 P3 117.7(7)
C51 C52 C53 121.0(9)
C51 C52 H52A 119.5
C53 C52 H52A 119.5
C54 C53 C52 119.9(9)
C54 C53 H53A 120.1
C52 C53 H53A 120.1
C53 C54 C55 120.4(9)
C53 C54 H54A 119.8
C55 C54 H54A 119.8
C56 C55 C54 120.4(9)
C56 C55 H55A 119.8
C54 C55 H55A 119.8
C55 C56 C51 119.3(9)
C55 C56 H56A 120.3
C51 C56 H56A 120.3
C57 N3 P3 121.9(6)
C57 N3 U1 140.6(6)
P3 N3 U1 96.3(3)
C62 C57 C58 117.8(8)
C62 C57 N3 122.0(8)
C58 C57 N3 120.2(8)
C59 C58 C57 119.2(9)
C59 C58 C63 120.4(9)
C57 C58 C63 120.4(8)
C58 C59 C60 124.6(10)
C58 C59 H59A 117.7
C60 C59 H59A 117.7
C61 C60 C59 115.6(9)
C61 C60 C64 124.4(10)
C59 C60 C64 120.0(11)
C60 C61 C62 123.4(9)
C60 C61 H61A 118.3
C62 C61 H61A 118.3
C61 C62 C57 119.4(9)
C61 C62 C65 117.7(8)
C57 C62 C65 122.9(8)
C58 C63 H63A 109.5
C58 C63 H63B 109.5
H63A C63 H63B 109.5
C58 C63 H63C 109.5
H63A C63 H63C 109.5
H63B C63 H63C 109.5
C60 C64 H64A 109.5
C60 C64 H64B 109.5
H64A C64 H64B 109.5
C60 C64 H64C 109.5
H64A C64 H64C 109.5
H64B C64 H64C 109.5
C62 C65 H65A 109.5
C62 C65 H65B 109.5
H65A C65 H65B 109.5
C62 C65 H65C 109.5
H65A C65 H65C 109.5
H65B C65 H65C 109.5
N4 P4 C44 103.2(4)
N4 P4 C72 110.4(4)
C44 P4 C72 110.8(4)
N4 P4 C66 115.3(4)
C44 P4 C66 117.4(4)
C72 P4 C66 99.9(4)
C71 C66 C67 118.3(8)
C71 C66 P4 123.7(7)
C67 C66 P4 117.9(7)
C68 C67 C66 122.1(9)
C68 C67 H67A 119.0
C66 C67 H67A 119.0
C67 C68 C69 119.1(9)
C67 C68 H68A 120.5
C69 C68 H68A 120.5
C70 C69 C68 119.7(9)
C70 C69 H69A 120.1
C68 C69 H69A 120.1
C69 C70 C71 120.8(10)
C69 C70 H70A 119.6
C71 C70 H70A 119.6
C66 C71 C70 119.7(9)
C66 C71 H71A 120.1
C70 C71 H71A 120.1
C77 C72 C73 119.1(9)
C77 C72 P4 119.8(8)
C73 C72 P4 121.0(7)
C74 C73 C72 121.6(10)
C74 C73 H73A 119.2
C72 C73 H73A 119.2
C73 C74 C75 119.1(10)
C73 C74 H74A 120.5
C75 C74 H74A 120.5
C76 C75 C74 119.7(9)
C76 C75 H75A 120.1
C74 C75 H75A 120.1
C75 C76 C77 120.6(10)
C75 C76 H76A 119.7
C77 C76 H76A 119.7
C72 C77 C76 119.8(10)
C72 C77 H77A 120.1
C76 C77 H77A 120.1
C78 N4 P4 125.9(6)
C78 N4 U1 137.5(6)
P4 N4 U1 95.8(3)
C83 C78 N4 121.1(9)
C83 C78 C79 119.5(9)
N4 C78 C79 119.3(8)
C80 C79 C78 119.2(9)
C80 C79 C84 118.9(9)
C78 C79 C84 121.8(8)
C79 C80 C81 122.7(10)
C79 C80 H80A 118.7
C81 C80 H80A 118.7
C82 C81 C80 117.0(9)
C82 C81 C85 122.3(10)
C80 C81 C85 120.7(10)
C81 C82 C83 122.5(9)
C81 C82 H82A 118.8
C83 C82 H82A 118.8
C78 C83 C82 118.7(9)
C78 C83 C86 123.8(9)
C82 C83 C86 117.4(9)
C79 C84 H84A 109.5
C79 C84 H84B 109.5
H84A C84 H84B 109.5
C79 C84 H84C 109.5
H84A C84 H84C 109.5
H84B C84 H84C 109.5
C81 C85 H85A 109.5
C81 C85 H85B 109.5
H85A C85 H85B 109.5
C81 C85 H85C 109.5
H85A C85 H85C 109.5
H85B C85 H85C 109.5
C83 C86 H86A 109.5
C83 C86 H86B 109.5
H86A C86 H86B 109.5
C83 C86 H86C 109.5
H86A C86 H86C 109.5
H86B C86 H86C 109.5

loop_
_geom_bond_atom_site_label_1
_geom_bond_atom_site_label_2
_geom_bond_distance
U1 C1 2.427(8)
U1 N3 2.431(7)
U1 C44 2.448(9)
U1 N2 2.449(7)
U1 N4 2.485(7)
U1 N1 2.501(8)
C1 P1 1.670(9)
C1 P2 1.690(9)
P1 N1 1.630(8)
P1 C8 1.831(10)
P1 C2 1.835(10)
C2 C7 1.391(13)
C2 C3 1.403(13)
C3 C4 1.377(13)
C3 H3A 0.9500
C4 C5 1.379(16)
C4 H4A 0.9500
C5 C6 1.390(15)
C5 H5A 0.9500
C6 C7 1.382(14)
C6 H6A 0.9500
C7 H7A 0.9500
C8 C9 1.379(13)
C8 C13 1.397(14)
C9 C10 1.370(13)
C9 H9A 0.9500
C10 C11 1.401(15)
C10 H10A 0.9500
C11 C12 1.389(15)
C11 H11A 0.9500
C12 C13 1.366(15)
C12 H12A 0.9500
C13 H13A 0.9500
N1 C14 1.446(12)
C14 C15 1.402(13)
C14 C19 1.420(14)
C15 C16 1.420(14)
C15 C20 1.511(14)
C16 C17 1.388(16)
C16 H16A 0.9500
C17 C18 1.379(16)
C17 C21 1.493(15)
C18 C19 1.393(14)
C18 H18A 0.9500
C19 C22 1.509(15)
C20 H20A 0.9800
C20 H20B 0.9800
C20 H20C 0.9800
C21 H21A 0.9800
C21 H21B 0.9800
C21 H21C 0.9800
C22 H22A 0.9800
C22 H22B 0.9800
C22 H22C 0.9800
P2 N2 1.670(7)
P2 C23 1.817(9)
P2 C29 1.826(10)
C23 C28 1.397(13)
C23 C24 1.419(13)
C24 C25 1.401(14)
C24 H24A 0.9500
C25 C26 1.352(16)
C25 H25A 0.9500
C26 C27 1.395(17)
C26 H26A 0.9500
C27 C28 1.400(13)
C27 H27A 0.9500
C28 H28A 0.9500
C29 C34 1.387(13)
C29 C30 1.389(13)
C30 C31 1.401(14)
C30 H30A 0.9500
C31 C32 1.375(14)
C31 H31A 0.9500
C32 C33 1.401(14)
C32 H32A 0.9500
C33 C34 1.353(14)
C33 H33A 0.9500
C34 H34A 0.9500
N2 C35 1.420(12)
C35 C40 1.390(13)
C35 C36 1.427(14)
C36 C37 1.397(13)
C36 C41 1.473(13)
C37 C38 1.351(15)
C37 H37A 0.9500
C38 C39 1.403(15)
C38 C42 1.506(13)
C39 C40 1.371(13)
C39 H39A 0.9500
C40 C43 1.530(13)
C41 H41A 0.9800
C41 H41B 0.9800
C41 H41C 0.9800
C42 H42A 0.9800
C42 H42B 0.9800
C42 H42C 0.9800
C43 H43A 0.9800
C43 H43B 0.9800
C43 H43C 0.9800
C44 P3 1.674(9)
C44 P4 1.689(9)
P3 N3 1.664(7)
P3 C51 1.821(9)
P3 C45 1.826(9)
C45 C46 1.375(13)
C45 C50 1.418(13)
C46 C47 1.394(13)
C46 H46A 0.9500
C47 C48 1.369(15)
C47 H47A 0.9500
C48 C49 1.401(15)
C48 H48A 0.9500
C49 C50 1.383(14)
C49 H49A 0.9500
C50 H50A 0.9500
C51 C52 1.378(13)
C51 C56 1.426(13)
C52 C53 1.393(14)
C52 H52A 0.9500
C53 C54 1.364(15)
C53 H53A 0.9500
C54 C55 1.400(15)
C54 H54A 0.9500
C55 C56 1.374(14)
C55 H55A 0.9500
C56 H56A 0.9500
N3 C57 1.437(12)
C57 C62 1.412(13)
C57 C58 1.419(13)
C58 C59 1.372(13)
C58 C63 1.484(13)
C59 C60 1.389(14)
C59 H59A 0.9500
C60 C61 1.372(15)
C60 C64 1.511(15)
C61 C62 1.406(13)
C61 H61A 0.9500
C62 C65 1.489(14)
C63 H63A 0.9800
C63 H63B 0.9800
C63 H63C 0.9800
C64 H64A 0.9800
C64 H64B 0.9800
C64 H64C 0.9800
C65 H65A 0.9800
C65 H65B 0.9800
C65 H65C 0.9800
P4 N4 1.650(8)
P4 C72 1.830(9)
P4 C66 1.834(9)
C66 C71 1.383(14)
C66 C67 1.408(13)
C67 C68 1.372(13)
C67 H67A 0.9500
C68 C69 1.394(14)
C68 H68A 0.9500
C69 C70 1.381(15)
C69 H69A 0.9500
C70 C71 1.405(13)
C70 H70A 0.9500
C71 H71A 0.9500
C72 C77 1.386(14)
C72 C73 1.396(14)
C73 C74 1.367(14)
C73 H73A 0.9500
C74 C75 1.408(15)
C74 H74A 0.9500
C75 C76 1.380(15)
C75 H75A 0.9500
C76 C77 1.393(14)
C76 H76A 0.9500
C77 H77A 0.9500
N4 C78 1.418(12)
C78 C83 1.397(13)
C78 C79 1.420(13)
C79 C80 1.377(14)
C79 C84 1.497(13)
C80 C81 1.400(14)
C80 H80A 0.9500
C81 C82 1.390(14)
C81 C85 1.507(15)
C82 C83 1.409(14)
C82 H82A 0.9500
C83 C86 1.504(14)
C84 H84A 0.9800
C84 H84B 0.9800
C84 H84C 0.9800
C85 H85A 0.9800
C85 H85B 0.9800
C85 H85C 0.9800
C86 H86A 0.9800
C86 H86B 0.9800
C86 H86C 0.9800

loop_
_geom_torsion_atom_site_label_1
_geom_torsion_atom_site_label_2
_geom_torsion_atom_site_label_3
_geom_torsion_atom_site_label_4
_geom_torsion
N3 U1 C1 P1 99.1(4)
C44 U1 C1 P1 157.3(4)
N2 U1 C1 P1 -139.2(4)
N4 U1 C1 P1 -55.9(6)
N1 U1 C1 P1 -5.3(3)
N3 U1 C1 P2 -124.4(4)
C44 U1 C1 P2 -66.2(6)
N2 U1 C1 P2 -2.7(3)
N4 U1 C1 P2 80.6(6)
N1 U1 C1 P2 131.2(4)
P2 C1 P1 N1 -98.8(7)
U1 C1 P1 N1 7.3(4)
P2 C1 P1 C8 143.5(7)
U1 C1 P1 C8 -110.4(4)
P2 C1 P1 C2 29.3(9)
U1 C1 P1 C2 135.4(4)
N1 P1 C2 C7 -21.2(9)
C1 P1 C2 C7 -142.1(8)
C8 P1 C2 C7 97.9(8)
N1 P1 C2 C3 159.2(7)
C1 P1 C2 C3 38.2(9)
C8 P1 C2 C3 -81.8(8)
C7 C2 C3 C4 1.1(14)
P1 C2 C3 C4 -179.3(8)
C2 C3 C4 C5 2.2(15)
C3 C4 C5 C6 -3.1(16)
C4 C5 C6 C7 0.8(16)
C5 C6 C7 C2 2.5(15)
C3 C2 C7 C6 -3.4(13)
P1 C2 C7 C6 177.0(7)
N1 P1 C8 C9 -93.3(8)
C1 P1 C8 C9 19.3(9)
C2 P1 C8 C9 143.4(8)
N1 P1 C8 C13 81.5(9)
C1 P1 C8 C13 -165.8(8)
C2 P1 C8 C13 -41.7(9)
C13 C8 C9 C10 -1.7(14)
P1 C8 C9 C10 173.3(8)
C8 C9 C10 C11 0.5(15)
C9 C10 C11 C12 0.7(15)
C10 C11 C12 C13 -0.5(16)
C11 C12 C13 C8 -0.8(17)
C9 C8 C13 C12 1.9(15)
P1 C8 C13 C12 -173.0(8)
C1 P1 N1 C14 -178.4(8)
C8 P1 N1 C14 -60.3(9)
C2 P1 N1 C14 53.2(9)
C1 P1 N1 U1 -7.1(4)
C8 P1 N1 U1 111.0(4)
C2 P1 N1 U1 -135.6(4)
C1 U1 N1 C14 175.6(9)
N3 U1 N1 C14 83.2(9)
C44 U1 N1 C14 13.3(11)
N2 U1 N1 C14 -139.6(8)
N4 U1 N1 C14 -30.3(9)
C1 U1 N1 P1 5.4(3)
N3 U1 N1 P1 -87.0(4)
C44 U1 N1 P1 -156.9(4)
N2 U1 N1 P1 50.2(4)
N4 U1 N1 P1 159.5(3)
P1 N1 C14 C15 -101.7(10)
U1 N1 C14 C15 90.6(10)
P1 N1 C14 C19 81.7(10)
U1 N1 C14 C19 -86.0(11)
C19 C14 C15 C16 -3.9(14)
N1 C14 C15 C16 179.5(8)
C19 C14 C15 C20 175.7(9)
N1 C14 C15 C20 -1.0(14)
C14 C15 C16 C17 1.2(15)
C20 C15 C16 C17 -178.3(10)
C15 C16 C17 C18 1.6(16)
C15 C16 C17 C21 180.0(11)
C16 C17 C18 C19 -2.0(16)
C21 C17 C18 C19 179.6(11)
C17 C18 C19 C14 -0.5(15)
C17 C18 C19 C22 174.7(10)
C15 C14 C19 C18 3.5(14)
N1 C14 C19 C18 -179.9(8)
C15 C14 C19 C22 -171.4(9)
N1 C14 C19 C22 5.2(14)
P1 C1 P2 N2 110.7(7)
U1 C1 P2 N2 3.7(4)
P1 C1 P2 C23 -9.8(9)
U1 C1 P2 C23 -116.9(4)
P1 C1 P2 C29 -130.2(7)
U1 C1 P2 C29 122.8(4)
N2 P2 C23 C28 -62.2(8)
C1 P2 C23 C28 54.5(8)
C29 P2 C23 C28 178.5(7)
N2 P2 C23 C24 120.0(8)
C1 P2 C23 C24 -123.4(8)
C29 P2 C23 C24 0.7(9)
C28 C23 C24 C25 3.0(14)
P2 C23 C24 C25 -179.2(8)
C23 C24 C25 C26 -1.6(16)
C24 C25 C26 C27 0.3(17)
C25 C26 C27 C28 -0.4(16)
C24 C23 C28 C27 -3.2(14)
P2 C23 C28 C27 178.9(7)
C26 C27 C28 C23 1.9(15)
N2 P2 C29 C34 -51.5(9)
C1 P2 C29 C34 -166.2(7)
C23 P2 C29 C34 67.6(8)
N2 P2 C29 C30 122.4(7)
C1 P2 C29 C30 7.8(9)
C23 P2 C29 C30 -118.5(7)
C34 C29 C30 C31 0.9(14)
P2 C29 C30 C31 -173.3(7)
C29 C30 C31 C32 2.2(15)
C30 C31 C32 C33 -4.2(15)
C31 C32 C33 C34 3.1(15)
C32 C33 C34 C29 0.0(14)
C30 C29 C34 C33 -2.0(14)
P2 C29 C34 C33 171.8(7)
C1 P2 N2 C35 162.6(7)
C23 P2 N2 C35 -73.4(8)
C29 P2 N2 C35 42.5(8)
C1 P2 N2 U1 -3.7(4)
C23 P2 N2 U1 120.4(4)
C29 P2 N2 U1 -123.8(4)
C1 U1 N2 C35 -158.4(10)
N3 U1 N2 C35 -72.5(10)
C44 U1 N2 C35 -7.8(10)
N4 U1 N2 C35 57.3(10)
N1 U1 N2 C35 158.0(9)
C1 U1 N2 P2 2.7(3)
N3 U1 N2 P2 88.6(4)
C44 U1 N2 P2 153.4(3)
N4 U1 N2 P2 -141.6(3)
N1 U1 N2 P2 -40.9(4)
P2 N2 C35 C40 85.0(10)
U1 N2 C35 C40 -117.1(10)
P2 N2 C35 C36 -94.3(9)
U1 N2 C35 C36 63.6(13)
C40 C35 C36 C37 -0.5(13)
N2 C35 C36 C37 178.9(8)
C40 C35 C36 C41 -178.7(8)
N2 C35 C36 C41 0.7(13)
C35 C36 C37 C38 1.1(15)
C41 C36 C37 C38 179.4(9)
C36 C37 C38 C39 -1.4(15)
C36 C37 C38 C42 177.4(10)
C37 C38 C39 C40 1.2(14)
C42 C38 C39 C40 -177.7(10)
C38 C39 C40 C35 -0.7(15)
C38 C39 C40 C43 178.8(9)
N2 C35 C40 C39 -179.1(9)
C36 C35 C40 C39 0.3(13)
N2 C35 C40 C43 1.5(14)
C36 C35 C40 C43 -179.2(8)
C1 U1 C44 P3 -71.2(6)
N3 U1 C44 P3 -3.5(3)
N2 U1 C44 P3 -126.3(4)
N4 U1 C44 P3 128.8(4)
N1 U1 C44 P3 78.9(6)
C1 U1 C44 P4 153.9(4)
N3 U1 C44 P4 -138.4(4)
N2 U1 C44 P4 98.7(4)
N4 U1 C44 P4 -6.1(3)
N1 U1 C44 P4 -56.0(7)
P4 C44 P3 N3 108.4(7)
U1 C44 P3 N3 4.7(4)
P4 C44 P3 C51 -133.1(7)
U1 C44 P3 C51 123.2(4)
P4 C44 P3 C45 -13.6(9)
U1 C44 P3 C45 -117.3(4)
N3 P3 C45 C46 118.4(8)
C44 P3 C45 C46 -123.9(8)
C51 P3 C45 C46 -0.3(9)
N3 P3 C45 C50 -64.1(8)
C44 P3 C45 C50 53.6(9)
C51 P3 C45 C50 177.2(7)
C50 C45 C46 C47 2.2(14)
P3 C45 C46 C47 179.6(7)
C45 C46 C47 C48 -1.6(15)
C46 C47 C48 C49 -0.3(16)
C47 C48 C49 C50 1.4(15)
C48 C49 C50 C45 -0.7(15)
C46 C45 C50 C49 -1.1(14)
P3 C45 C50 C49 -178.7(7)
N3 P3 C51 C52 -51.1(9)
C44 P3 C51 C52 -165.3(8)
C45 P3 C51 C52 68.3(9)
N3 P3 C51 C56 124.3(7)
C44 P3 C51 C56 10.2(8)
C45 P3 C51 C56 -116.3(7)
C56 C51 C52 C53 0.2(14)
P3 C51 C52 C53 175.6(7)
C51 C52 C53 C54 -2.4(15)
C52 C53 C54 C55 2.8(16)
C53 C54 C55 C56 -1.0(16)
C54 C55 C56 C51 -1.1(15)
C52 C51 C56 C55 1.5(13)
P3 C51 C56 C55 -174.2(7)
C44 P3 N3 C57 165.0(7)
C51 P3 N3 C57 45.4(8)
C45 P3 N3 C57 -69.6(8)
C44 P3 N3 U1 -4.8(4)
C51 P3 N3 U1 -124.3(3)
C45 P3 N3 U1 120.7(4)
C1 U1 N3 C57 -13.4(10)
C44 U1 N3 C57 -162.7(10)
N2 U1 N3 C57 -80.4(10)
N4 U1 N3 C57 151.8(9)
N1 U1 N3 C57 51.1(10)
C1 U1 N3 P3 152.8(3)
C44 U1 N3 P3 3.5(3)
N2 U1 N3 P3 85.8(4)
N4 U1 N3 P3 -42.0(4)
N1 U1 N3 P3 -142.7(3)
P3 N3 C57 C62 83.9(10)
U1 N3 C57 C62 -112.3(10)
P3 N3 C57 C58 -96.7(9)
U1 N3 C57 C58 67.1(12)
C62 C57 C58 C59 -0.9(13)
N3 C57 C58 C59 179.7(8)
C62 C57 C58 C63 -179.4(8)
N3 C57 C58 C63 1.1(13)
C57 C58 C59 C60 0.3(15)
C63 C58 C59 C60 178.9(9)
C58 C59 C60 C61 0.0(15)
C58 C59 C60 C64 179.1(10)
C59 C60 C61 C62 0.3(15)
C64 C60 C61 C62 -178.8(10)
C60 C61 C62 C57 -0.9(15)
C60 C61 C62 C65 179.1(9)
C58 C57 C62 C61 1.1(13)
N3 C57 C62 C61 -179.5(8)
C58 C57 C62 C65 -178.8(8)
N3 C57 C62 C65 0.6(13)
P3 C44 P4 N4 -94.9(8)
U1 C44 P4 N4 8.5(4)
P3 C44 P4 C72 146.9(7)
U1 C44 P4 C72 -109.7(4)
P3 C44 P4 C66 33.0(9)
U1 C44 P4 C66 136.4(4)
N4 P4 C66 C71 -23.2(9)
C44 P4 C66 C71 -145.1(8)
C72 P4 C66 C71 95.2(8)
N4 P4 C66 C67 157.1(7)
C44 P4 C66 C67 35.1(9)
C72 P4 C66 C67 -84.6(8)
C71 C66 C67 C68 0.5(14)
P4 C66 C67 C68 -179.7(7)
C66 C67 C68 C69 4.0(14)
C67 C68 C69 C70 -5.8(15)
C68 C69 C70 C71 3.3(16)
C67 C66 C71 C70 -3.1(13)
P4 C66 C71 C70 177.1(7)
C69 C70 C71 C66 1.3(15)
N4 P4 C72 C77 -97.5(8)
C44 P4 C72 C77 16.2(9)
C66 P4 C72 C77 140.6(8)
N4 P4 C72 C73 78.0(9)
C44 P4 C72 C73 -168.2(8)
C66 P4 C72 C73 -43.8(9)
C77 C72 C73 C74 1.8(16)
P4 C72 C73 C74 -173.8(9)
C72 C73 C74 C75 -0.4(17)
C73 C74 C75 C76 -1.7(16)
C74 C75 C76 C77 2.4(16)
C73 C72 C77 C76 -1.1(15)
P4 C72 C77 C76 174.5(8)
C75 C76 C77 C72 -0.9(15)
C44 P4 N4 C78 -179.1(8)
C72 P4 N4 C78 -60.6(8)
C66 P4 N4 C78 51.7(9)
C44 P4 N4 U1 -8.3(4)
C72 P4 N4 U1 110.1(4)
C66 P4 N4 U1 -137.6(3)
C1 U1 N4 C78 14.4(11)
N3 U1 N4 C78 -139.1(8)
C44 U1 N4 C78 175.1(9)
N2 U1 N4 C78 84.8(9)
N1 U1 N4 C78 -29.2(9)
C1 U1 N4 P4 -154.5(4)
N3 U1 N4 P4 52.1(4)
C44 U1 N4 P4 6.2(3)
N2 U1 N4 P4 -84.1(3)
N1 U1 N4 P4 162.0(3)
P4 N4 C78 C83 82.1(11)
U1 N4 C78 C83 -84.2(11)
P4 N4 C78 C79 -100.5(9)
U1 N4 C78 C79 93.3(10)
C83 C78 C79 C80 -5.1(14)
N4 C78 C79 C80 177.4(8)
C83 C78 C79 C84 172.0(9)
N4 C78 C79 C84 -5.5(13)
C78 C79 C80 C81 -0.8(15)
C84 C79 C80 C81 -177.9(9)
C79 C80 C81 C82 5.4(16)
C79 C80 C81 C85 -176.9(10)
C80 C81 C82 C83 -4.4(16)
C85 C81 C82 C83 178.0(10)
N4 C78 C83 C82 -176.6(9)
C79 C78 C83 C82 6.0(14)
N4 C78 C83 C86 8.3(15)
C79 C78 C83 C86 -169.2(9)
C81 C82 C83 C78 -1.2(15)
C81 C82 C83 C86 174.2(10)
